data_7122541
loop_
_publ_author_name
'Fedushkin, Igor L.'
'Lukina, Daria A.'
'Skatova, Alexandra A.'
'Lukoyanov, Anton N.'
'Cherkasov, Anton V.'

_publ_section_title
;
 Ca(ii), Yb(ii) and Tm(iii) complexes with tri- and tetra-anions of
 1,2-bis[(2,6-diisopropylphenyl)imino]acenaphthene.
;
_journal_issue 92
_journal_name_full 'Chemical communications (Cambridge, England)'
_journal_page_first 12950
_journal_page_last 12953
_journal_paper_doi 10.1039/c8cc08108e
_journal_volume 54
_journal_year 2018
_chemical_formula_moiety 'C104 H144 Ca2 N4 Na4 O8, 2(C4 H8 O)'
_chemical_formula_sum 'C112 H160 Ca2 N4 Na4 O10'
_chemical_formula_weight 1894.55
_space_group_crystal_system triclinic
_space_group_IT_number 2
_space_group_name_Hall '-P 1'
_space_group_name_H-M_alt 'P -1'
_symmetry_space_group_name_Hall '-P 1'
_symmetry_space_group_name_H-M 'P -1'
_atom_sites_solution_hydrogens geom
_atom_sites_solution_primary dual
_atom_sites_solution_secondary difmap
_audit_creation_method SHELXL-2017/1
_audit_update_record
;
2018-08-02 deposited with the CCDC.
2018-10-23 downloaded from the CCDC.
;
_cell_angle_alpha 79.7990(10)
_cell_angle_beta 85.2460(10)
_cell_angle_gamma 69.1460(10)
_cell_formula_units_Z 1
_cell_length_a 13.0748(9)
_cell_length_b 13.2572(9)
_cell_length_c 15.9107(10)
_cell_measurement_reflns_used 9869
_cell_measurement_temperature 100(2)
_cell_measurement_theta_max 32.88
_cell_measurement_theta_min 2.74
_cell_volume 2535.9(3)
_computing_cell_refinement SAINT
_computing_data_collection APEX2
_computing_data_reduction SAINT
_computing_structure_refinement SHELXL-2014/7
_computing_structure_solution SHELXT-2017/1
_diffrn_ambient_temperature 100(2)
_diffrn_measured_fraction_theta_full 0.994
_diffrn_measured_fraction_theta_max 0.994
_diffrn_measurement_device_type 'Bruker D8 Quest (CMOS)'
_diffrn_measurement_method '\w scans'
_diffrn_radiation_type MoK\a
_diffrn_radiation_wavelength 0.71073
_diffrn_reflns_av_R_equivalents 0.0322
_diffrn_reflns_av_unetI/netI 0.0420
_diffrn_reflns_Laue_measured_fraction_full 0.994
_diffrn_reflns_Laue_measured_fraction_max 0.994
_diffrn_reflns_limit_h_max 18
_diffrn_reflns_limit_h_min -18
_diffrn_reflns_limit_k_max 18
_diffrn_reflns_limit_k_min -18
_diffrn_reflns_limit_l_max 22
_diffrn_reflns_limit_l_min -22
_diffrn_reflns_number 35764
_diffrn_reflns_point_group_measured_fraction_full 0.994
_diffrn_reflns_point_group_measured_fraction_max 0.994
_diffrn_reflns_theta_full 25.242
_diffrn_reflns_theta_max 30.367
_diffrn_reflns_theta_min 2.468
_diffrn_source 'microfocus tube'
_exptl_absorpt_coefficient_mu 0.191
_exptl_absorpt_correction_T_max 0.971
_exptl_absorpt_correction_T_min 0.845
_exptl_absorpt_correction_type multi-scan
_exptl_absorpt_process_details 'SADABS 2016/2'
_exptl_crystal_colour red
_exptl_crystal_density_diffrn 1.241
_exptl_crystal_description prism
_exptl_crystal_F_000 1024
_exptl_crystal_size_max 0.350
_exptl_crystal_size_mid 0.250
_exptl_crystal_size_min 0.130
_refine_diff_density_max 0.961
_refine_diff_density_min -0.672
_refine_diff_density_rms 0.068
_refine_ls_extinction_method none
_refine_ls_goodness_of_fit_ref 1.018
_refine_ls_hydrogen_treatment constr
_refine_ls_matrix_type full
_refine_ls_number_parameters 623
_refine_ls_number_reflns 15181
_refine_ls_number_restraints 12
_refine_ls_restrained_S_all 1.021
_refine_ls_R_factor_all 0.0727
_refine_ls_R_factor_gt 0.0535
_refine_ls_shift/su_max 0.001
_refine_ls_shift/su_mean 0.000
_refine_ls_structure_factor_coef Fsqd
_refine_ls_weighting_details 'w=1/[\s^2^(Fo^2^)+(0.0741P)^2^+1.3580P] where P=(Fo^2^+2Fc^2^)/3'
_refine_ls_weighting_scheme calc
_refine_ls_wR_factor_gt 0.1326
_refine_ls_wR_factor_ref 0.1444
_reflns_Friedel_coverage 0.000
_reflns_number_gt 11861
_reflns_number_total 15181
_reflns_threshold_expression 'I > 2\s(I)'
_cod_data_source_file c8cc08108e2.cif
_cod_data_source_block cabiannathf
_cod_depositor_comments 'Adding full bibliography for 7122540--7122542.cif.'
_cod_database_code 7122541
_shelx_shelxl_version_number 2017/1
_shelx_space_group_comment
;
The symmetry employed for this shelxl refinement is uniquely defined
by the following loop, which should always be used as a source of
symmetry information in preference to the above space-group names.
They are only intended as comments.
;
_shelx_estimated_absorpt_t_min 0.936
_shelx_estimated_absorpt_t_max 0.976

loop_
_space_group_symop_operation_xyz
'x, y, z'
'-x, -y, -z'

loop_
_atom_site_label
_atom_site_type_symbol
_atom_site_fract_x
_atom_site_fract_y
_atom_site_fract_z
_atom_site_U_iso_or_equiv
_atom_site_adp_type
_atom_site_occupancy
_atom_site_site_symmetry_order
_atom_site_calc_flag
_atom_site_refinement_flags_posn
_atom_site_refinement_flags_adp
_atom_site_refinement_flags_occupancy
_atom_site_disorder_assembly
_atom_site_disorder_group
Ca1 Ca 0.37519(2) 0.87853(2) 0.48427(2) 0.01352(7) Uani 1 1 d . . . . .
N1 N 0.56918(9) 0.80319(10) 0.48985(8) 0.0135(2) Uani 1 1 d . . . . .
N2 N 0.39813(9) 0.85830(10) 0.63131(8) 0.0134(2) Uani 1 1 d . . . . .
C1 C 0.58015(11) 0.85152(11) 0.56007(9) 0.0125(2) Uani 1 1 d . . . . .
C2 C 0.50383(11) 0.86603(11) 0.63161(9) 0.0129(2) Uani 1 1 d . . . . .
C3 C 0.53941(11) 0.91567(11) 0.68974(9) 0.0134(3) Uani 1 1 d . . . . .
C4 C 0.63432(11) 0.93592(11) 0.65229(9) 0.0136(3) Uani 1 1 d . . . . .
C5 C 0.65938(11) 0.89868(11) 0.57145(9) 0.0133(2) Uani 1 1 d . . . . .
C6 C 0.75855(11) 0.90699(12) 0.52757(10) 0.0155(3) Uani 1 1 d . . . . .
H6A H 0.783735 0.877436 0.476360 0.019 Uiso 1 1 calc R U . . .
C7 C 0.81530(11) 0.95929(12) 0.56262(10) 0.0178(3) Uani 1 1 d . . . . .
H7A H 0.881532 0.962742 0.535055 0.021 Uiso 1 1 calc R U . . .
C8 C 0.78033(12) 1.00805(13) 0.63733(10) 0.0184(3) Uani 1 1 d . . . . .
H8A H 0.815000 1.053707 0.653070 0.022 Uiso 1 1 calc R U . . .
C9 C 0.69229(11) 0.98793(12) 0.68888(10) 0.0155(3) Uani 1 1 d . . . . .
C10 C 0.65486(12) 1.01624(12) 0.77074(10) 0.0184(3) Uani 1 1 d . . . . .
H10A H 0.694771 1.045232 0.801036 0.022 Uiso 1 1 calc R U . . .
C11 C 0.55723(12) 1.00100(12) 0.80728(10) 0.0185(3) Uani 1 1 d . . . . .
H11A H 0.531207 1.024796 0.860490 0.022 Uiso 1 1 calc R U . . .
C12 C 0.49845(12) 0.95358(12) 0.76958(9) 0.0162(3) Uani 1 1 d . . . . .
H12A H 0.432854 0.946127 0.795492 0.019 Uiso 1 1 calc R U . . .
C13 C 0.66169(11) 0.73319(11) 0.45439(9) 0.0146(3) Uani 1 1 d . . . . .
C14 C 0.76371(12) 0.67273(12) 0.49552(10) 0.0174(3) Uani 1 1 d . . . . .
C15 C 0.85661(13) 0.62765(13) 0.44627(11) 0.0226(3) Uani 1 1 d . . . . .
H15A H 0.925241 0.593983 0.473469 0.027 Uiso 1 1 calc R U . . .
C16 C 0.85295(14) 0.62994(13) 0.35956(11) 0.0249(3) Uani 1 1 d . . . . .
H16A H 0.918154 0.604541 0.326395 0.030 Uiso 1 1 calc R U . . .
C17 C 0.75119(14) 0.67046(13) 0.32235(11) 0.0223(3) Uani 1 1 d . . . . .
H17A H 0.746455 0.665795 0.263991 0.027 Uiso 1 1 calc R U . . .
C18 C 0.65581(12) 0.71774(12) 0.36806(10) 0.0176(3) Uani 1 1 d . . . . .
C19 C 0.77092(12) 0.63875(13) 0.59161(10) 0.0198(3) Uani 1 1 d . . . . .
H19A H 0.702002 0.684747 0.618215 0.024 Uiso 1 1 calc R U . . .
C20 C 0.77694(15) 0.51949(14) 0.61211(12) 0.0291(4) Uani 1 1 d . . . . .
H20A H 0.778729 0.496332 0.674147 0.044 Uiso 1 1 calc R U . . .
H20B H 0.843400 0.473096 0.585700 0.044 Uiso 1 1 calc R U . . .
H20C H 0.712545 0.512712 0.589604 0.044 Uiso 1 1 calc R U . . .
C21 C 0.86739(14) 0.65042(16) 0.63118(12) 0.0292(4) Uani 1 1 d . . . . .
H21A H 0.867051 0.725282 0.614122 0.044 Uiso 1 1 calc R U . . .
H21B H 0.935847 0.599006 0.611344 0.044 Uiso 1 1 calc R U . . .
H21C H 0.861378 0.634483 0.693558 0.044 Uiso 1 1 calc R U . . .
C22 C 0.54446(13) 0.74897(13) 0.33003(10) 0.0211(3) Uani 1 1 d . . . . .
H22A H 0.503260 0.827702 0.333856 0.025 Uiso 1 1 calc R U . . .
C23 C 0.54785(17) 0.73413(15) 0.23702(11) 0.0301(4) Uani 1 1 d . . . . .
H23A H 0.585251 0.779810 0.202158 0.045 Uiso 1 1 calc R U . . .
H23B H 0.472985 0.755770 0.217086 0.045 Uiso 1 1 calc R U . . .
H23C H 0.587515 0.657241 0.231924 0.045 Uiso 1 1 calc R U . . .
C24 C 0.48102(15) 0.68111(15) 0.38179(12) 0.0280(4) Uani 1 1 d . . . . .
H24A H 0.485995 0.681752 0.442801 0.042 Uiso 1 1 calc R U . . .
H24B H 0.512283 0.605697 0.370393 0.042 Uiso 1 1 calc R U . . .
H24C H 0.404067 0.712313 0.365402 0.042 Uiso 1 1 calc R U . . .
C25 C 0.35522(11) 0.81801(12) 0.70725(9) 0.0147(3) Uani 1 1 d . . . . .
C26 C 0.41436(12) 0.72096(12) 0.76239(10) 0.0164(3) Uani 1 1 d . . . . .
C27 C 0.36556(13) 0.68727(14) 0.83783(10) 0.0218(3) Uani 1 1 d . . . . .
H27A H 0.407504 0.624040 0.874892 0.026 Uiso 1 1 calc R U . . .
C28 C 0.25879(14) 0.74193(15) 0.86098(11) 0.0262(3) Uani 1 1 d . . . . .
H28A H 0.227460 0.717520 0.913070 0.031 Uiso 1 1 calc R U . . .
C29 C 0.19865(13) 0.83338(15) 0.80607(11) 0.0231(3) Uani 1 1 d . . . . .
H29A H 0.124214 0.870785 0.820093 0.028 Uiso 1 1 calc R U . . .
C30 C 0.24424(12) 0.87196(13) 0.73099(10) 0.0171(3) Uani 1 1 d . . . . .
C31 C 0.52676(12) 0.64691(12) 0.73786(10) 0.0167(3) Uani 1 1 d . . . . .
H31A H 0.541804 0.672301 0.676637 0.020 Uiso 1 1 calc R U . . .
C32 C 0.61649(13) 0.65170(13) 0.79132(11) 0.0221(3) Uani 1 1 d . . . . .
H32A H 0.614322 0.727319 0.784929 0.033 Uiso 1 1 calc R U . . .
H32B H 0.688118 0.605478 0.771733 0.033 Uiso 1 1 calc R U . . .
H32C H 0.604489 0.625353 0.851551 0.033 Uiso 1 1 calc R U . . .
C33 C 0.53088(15) 0.52856(13) 0.74618(11) 0.0244(3) Uani 1 1 d . . . . .
H33A H 0.467453 0.527139 0.718267 0.037 Uiso 1 1 calc R U . . .
H33B H 0.529499 0.497533 0.806751 0.037 Uiso 1 1 calc R U . . .
H33C H 0.598333 0.485328 0.718825 0.037 Uiso 1 1 calc R U . . .
C34 C 0.17536(12) 0.97677(13) 0.67729(10) 0.0206(3) Uani 1 1 d . . . . .
H34A H 0.213599 0.983049 0.620554 0.025 Uiso 1 1 calc R U . . .
C35 C 0.16900(16) 1.07479(15) 0.71837(13) 0.0320(4) Uani 1 1 d . . . . .
H35A H 0.242977 1.069509 0.731059 0.048 Uiso 1 1 calc R U . . .
H35B H 0.125175 1.075202 0.771432 0.048 Uiso 1 1 calc R U . . .
H35C H 0.134768 1.142484 0.678941 0.048 Uiso 1 1 calc R U . . .
C36 C 0.06108(14) 0.97997(17) 0.66111(13) 0.0317(4) Uani 1 1 d . . . . .
H36A H 0.066580 0.916372 0.635232 0.048 Uiso 1 1 calc R U . . .
H36B H 0.023216 1.047105 0.622328 0.048 Uiso 1 1 calc R U . . .
H36C H 0.019832 0.978486 0.715353 0.048 Uiso 1 1 calc R U . . .
Na1 Na 0.62457(5) 0.93802(5) 0.38545(4) 0.01869(13) Uani 1 1 d . . . . .
Na2 Na 0.72919(5) 0.82139(5) 0.85745(4) 0.02330(14) Uani 1 1 d . . . . .
O1 O 0.27569(10) 0.75678(10) 0.51680(8) 0.0244(2) Uani 1 1 d . . . . .
C37 C 0.17192(16) 0.75945(18) 0.49209(15) 0.0358(4) Uani 1 1 d . . . . .
H37A H 0.178678 0.732838 0.436831 0.043 Uiso 1 1 calc R U . . .
H37B H 0.117928 0.834755 0.486509 0.043 Uiso 1 1 calc R U . . .
C38 C 0.13703(19) 0.68420(19) 0.5633(2) 0.0521(7) Uani 1 1 d D . . . .
H38A H 0.122158 0.626420 0.540056 0.062 Uiso 0.767(4) 1 calc R U P A 1
H38B H 0.070273 0.726091 0.593467 0.062 Uiso 0.767(4) 1 calc R U P A 1
H38C H 0.111773 0.717624 0.615675 0.062 Uiso 0.233(4) 1 calc R U P A 2
H38D H 0.080483 0.659505 0.545050 0.062 Uiso 0.233(4) 1 calc R U P A 2
C39 C 0.2375(2) 0.6324(2) 0.62600(17) 0.0352(6) Uani 0.767(4) 1 d D . P A 1
H39A H 0.224673 0.669876 0.676521 0.042 Uiso 0.767(4) 1 calc R U P A 1
H39B H 0.253031 0.553299 0.645120 0.042 Uiso 0.767(4) 1 calc R U P A 1
C39* C 0.2412(7) 0.5994(7) 0.5729(6) 0.0352(6) Uani 0.233(4) 1 d D . P A 2
H39C H 0.255508 0.555815 0.525887 0.042 Uiso 0.233(4) 1 calc R U P A 2
H39D H 0.243523 0.550093 0.627806 0.042 Uiso 0.233(4) 1 calc R U P A 2
C40 C 0.32520(19) 0.65256(17) 0.57068(14) 0.0377(5) Uani 1 1 d D . . . .
H40A H 0.383507 0.655324 0.605173 0.045 Uiso 0.767(4) 1 calc R U P A 1
H40B H 0.357670 0.593806 0.535482 0.045 Uiso 0.767(4) 1 calc R U P A 1
H40C H 0.337950 0.662587 0.628621 0.045 Uiso 0.233(4) 1 calc R U P A 2
H40D H 0.395489 0.609029 0.545586 0.045 Uiso 0.233(4) 1 calc R U P A 2
O2 O 0.64680(9) 0.74593(10) 0.97038(8) 0.0245(2) Uani 1 1 d . . . . .
C41 C 0.53557(14) 0.75647(16) 0.99088(12) 0.0272(4) Uani 1 1 d . . . . .
H41A H 0.492333 0.777831 0.938304 0.033 Uiso 1 1 calc R U . . .
H41B H 0.502455 0.812594 1.028295 0.033 Uiso 1 1 calc R U . . .
C42 C 0.53804(18) 0.64470(19) 1.03686(12) 0.0369(5) Uani 1 1 d . . . . .
H42A H 0.494436 0.651238 1.090831 0.044 Uiso 1 1 calc R U . . .
H42B H 0.508750 0.608479 1.000400 0.044 Uiso 1 1 calc R U . . .
C43 C 0.6587(2) 0.58095(17) 1.05446(14) 0.0405(5) Uani 1 1 d . . . . .
H43A H 0.669119 0.543265 1.114337 0.049 Uiso 1 1 calc R U . . .
H43B H 0.690132 0.526219 1.015692 0.049 Uiso 1 1 calc R U . . .
C44 C 0.70997(15) 0.66796(17) 1.03761(12) 0.0310(4) Uani 1 1 d . . . . .
H44A H 0.705458 0.701690 1.089191 0.037 Uiso 1 1 calc R U . . .
H44B H 0.787737 0.637286 1.019572 0.037 Uiso 1 1 calc R U . . .
O3 O 0.88788(17) 0.67295(18) 0.84885(16) 0.0313(5) Uani 0.758(3) 1 d D . P B 1
C45 C 0.9161(2) 0.5571(2) 0.86817(18) 0.0344(5) Uani 0.758(3) 1 d D . P B 1
H45A H 0.885086 0.530414 0.825648 0.041 Uiso 0.758(3) 1 calc R U P B 1
H45B H 0.887565 0.536002 0.925610 0.041 Uiso 0.758(3) 1 calc R U P B 1
C46 C 1.0375(2) 0.5106(3) 0.8652(2) 0.0505(8) Uani 0.758(3) 1 d D . P B 1
H46A H 1.067258 0.496875 0.923014 0.061 Uiso 0.758(3) 1 calc R U P B 1
H46B H 1.062955 0.440910 0.842109 0.061 Uiso 0.758(3) 1 calc R U P B 1
C47 C 1.0718(3) 0.5910(4) 0.8101(4) 0.0705(15) Uani 0.758(3) 1 d D . P B 1
H47A H 1.078655 0.577828 0.750252 0.085 Uiso 0.758(3) 1 calc R U P B 1
H47B H 1.143274 0.589401 0.827778 0.085 Uiso 0.758(3) 1 calc R U P B 1
C48 C 0.9854(2) 0.6972(3) 0.8188(3) 0.0449(8) Uani 0.758(3) 1 d D . P B 1
H48A H 1.006877 0.733248 0.860313 0.054 Uiso 0.758(3) 1 calc R U P B 1
H48B H 0.972528 0.746296 0.763123 0.054 Uiso 0.758(3) 1 calc R U P B 1
O3* O 0.8982(6) 0.7052(6) 0.8355(6) 0.0313(5) Uani 0.242(3) 1 d D . P B 2
C45* C 0.9590(6) 0.6152(7) 0.8926(5) 0.0344(5) Uani 0.242(3) 1 d D . P B 2
H45C H 0.933930 0.553041 0.892474 0.041 Uiso 0.242(3) 1 calc R U P B 2
H45D H 0.948887 0.633488 0.951079 0.041 Uiso 0.242(3) 1 calc R U P B 2
C46* C 1.0811(7) 0.5835(10) 0.8653(8) 0.0505(8) Uani 0.242(3) 1 d D . P B 2
H46C H 1.122478 0.607433 0.902183 0.061 Uiso 0.242(3) 1 calc R U P B 2
H46D H 1.115835 0.503754 0.865565 0.061 Uiso 0.242(3) 1 calc R U P B 2
C47* C 1.0716(9) 0.6468(11) 0.7756(10) 0.0705(15) Uani 0.242(3) 1 d D . P B 2
H47C H 1.137634 0.666020 0.758258 0.085 Uiso 0.242(3) 1 calc R U P B 2
H47D H 1.059952 0.604762 0.733972 0.085 Uiso 0.242(3) 1 calc R U P B 2
C48* C 0.9738(8) 0.7461(8) 0.7832(8) 0.0449(8) Uani 0.242(3) 1 d D . P B 2
H48C H 0.992446 0.798600 0.810567 0.054 Uiso 0.242(3) 1 calc R U P B 2
H48D H 0.942988 0.782721 0.726378 0.054 Uiso 0.242(3) 1 calc R U P B 2
O4 O 0.80110(11) 0.87990(12) 0.96669(10) 0.0347(3) Uani 1 1 d . . . . .
C49 C 0.88539(17) 0.9258(2) 0.95209(16) 0.0428(5) Uani 1 1 d . . . . .
H49A H 0.887311 0.959197 0.891451 0.051 Uiso 1 1 calc R U . . .
H49B H 0.957515 0.868539 0.966021 0.051 Uiso 1 1 calc R U . . .
C50 C 0.85938(17) 1.0124(2) 1.00980(16) 0.0422(5) Uani 1 1 d . . . . .
H50A H 0.899957 0.982773 1.063737 0.051 Uiso 1 1 calc R U . . .
H50B H 0.876981 1.076951 0.980835 0.051 Uiso 1 1 calc R U . . .
C51 C 0.73695(17) 1.0409(2) 1.02589(17) 0.0440(5) Uani 1 1 d . . . . .
H51A H 0.713744 1.068984 1.080642 0.053 Uiso 1 1 calc R U . . .
H51B H 0.694708 1.095573 0.978923 0.053 Uiso 1 1 calc R U . . .
C52 C 0.72443(18) 0.9331(2) 1.02886(16) 0.0438(5) Uani 1 1 d . . . . .
H52A H 0.740747 0.889256 1.086507 0.053 Uiso 1 1 calc R U . . .
H52B H 0.648792 0.943033 1.014689 0.053 Uiso 1 1 calc R U . . .
O1S O 0.88007(16) 0.29995(17) 0.91223(14) 0.0627(5) Uani 1 1 d . . . . .
C1S C 0.9438(3) 0.2762(3) 0.8370(3) 0.0792(11) Uani 1 1 d . . . . .
H1SA H 1.019263 0.226870 0.851462 0.095 Uiso 1 1 calc R U . . .
H1SB H 0.947094 0.344210 0.801297 0.095 Uiso 1 1 calc R U . . .
C2S C 0.8885(3) 0.2220(3) 0.7904(3) 0.0789(10) Uani 1 1 d . . . . .
H2SA H 0.920840 0.141481 0.805100 0.095 Uiso 1 1 calc R U . . .
H2SB H 0.895083 0.243017 0.727891 0.095 Uiso 1 1 calc R U . . .
C3S C 0.7715(2) 0.2624(2) 0.8199(2) 0.0586(7) Uani 1 1 d . . . . .
H3SA H 0.746570 0.200580 0.843628 0.070 Uiso 1 1 calc R U . . .
H3SB H 0.723612 0.308476 0.772382 0.070 Uiso 1 1 calc R U . . .
C4S C 0.7712(2) 0.3280(2) 0.88767(17) 0.0499(6) Uani 1 1 d . . . . .
H4SA H 0.740246 0.407050 0.865207 0.060 Uiso 1 1 calc R U . . .
H4SB H 0.725811 0.311494 0.937453 0.060 Uiso 1 1 calc R U . . .

loop_
_atom_site_aniso_label
_atom_site_aniso_U_11
_atom_site_aniso_U_22
_atom_site_aniso_U_33
_atom_site_aniso_U_23
_atom_site_aniso_U_13
_atom_site_aniso_U_12
Ca1 0.01121(12) 0.01280(13) 0.01691(14) -0.00108(10) -0.00132(9) -0.00500(10)
N1 0.0119(5) 0.0115(5) 0.0171(6) -0.0035(4) -0.0007(4) -0.0032(4)
N2 0.0111(5) 0.0139(5) 0.0159(6) -0.0007(4) 0.0002(4) -0.0063(4)
C1 0.0111(6) 0.0094(6) 0.0159(6) -0.0010(5) -0.0003(5) -0.0029(5)
C2 0.0109(6) 0.0103(6) 0.0170(6) -0.0004(5) 0.0000(5) -0.0040(5)
C3 0.0130(6) 0.0110(6) 0.0160(6) -0.0008(5) 0.0002(5) -0.0045(5)
C4 0.0127(6) 0.0099(6) 0.0175(7) -0.0001(5) -0.0015(5) -0.0038(5)
C5 0.0110(6) 0.0111(6) 0.0171(6) -0.0004(5) -0.0007(5) -0.0037(5)
C6 0.0121(6) 0.0148(6) 0.0185(7) -0.0010(5) 0.0007(5) -0.0046(5)
C7 0.0105(6) 0.0185(7) 0.0234(7) 0.0025(5) -0.0027(5) -0.0060(5)
C8 0.0155(6) 0.0190(7) 0.0232(7) 0.0003(6) -0.0051(5) -0.0097(6)
C9 0.0142(6) 0.0116(6) 0.0200(7) 0.0007(5) -0.0050(5) -0.0040(5)
C10 0.0205(7) 0.0170(7) 0.0201(7) -0.0032(5) -0.0050(5) -0.0084(6)
C11 0.0208(7) 0.0158(7) 0.0177(7) -0.0029(5) -0.0021(5) -0.0045(6)
C12 0.0170(6) 0.0143(6) 0.0165(7) -0.0021(5) 0.0009(5) -0.0050(5)
C13 0.0148(6) 0.0094(6) 0.0193(7) -0.0021(5) 0.0018(5) -0.0044(5)
C14 0.0152(6) 0.0122(6) 0.0234(7) -0.0031(5) 0.0009(5) -0.0031(5)
C15 0.0149(7) 0.0151(7) 0.0334(9) -0.0026(6) 0.0028(6) -0.0014(5)
C16 0.0217(7) 0.0171(7) 0.0318(9) -0.0060(6) 0.0100(6) -0.0031(6)
C17 0.0278(8) 0.0149(7) 0.0223(8) -0.0049(6) 0.0059(6) -0.0055(6)
C18 0.0208(7) 0.0105(6) 0.0197(7) -0.0021(5) 0.0005(5) -0.0037(5)
C19 0.0154(6) 0.0151(7) 0.0248(8) -0.0001(6) -0.0030(5) -0.0013(5)
C20 0.0315(9) 0.0180(8) 0.0328(9) 0.0023(7) 0.0024(7) -0.0061(7)
C21 0.0213(8) 0.0295(9) 0.0340(10) 0.0039(7) -0.0107(7) -0.0075(7)
C22 0.0247(7) 0.0172(7) 0.0201(7) -0.0074(6) -0.0028(6) -0.0031(6)
C23 0.0405(10) 0.0253(8) 0.0216(8) -0.0095(7) -0.0049(7) -0.0042(7)
C24 0.0259(8) 0.0306(9) 0.0340(9) -0.0141(7) -0.0014(7) -0.0132(7)
C25 0.0139(6) 0.0156(6) 0.0178(7) -0.0032(5) 0.0003(5) -0.0090(5)
C26 0.0176(6) 0.0159(7) 0.0179(7) -0.0016(5) -0.0015(5) -0.0089(5)
C27 0.0237(7) 0.0242(8) 0.0180(7) 0.0031(6) -0.0034(6) -0.0114(6)
C28 0.0270(8) 0.0318(9) 0.0199(8) 0.0023(6) 0.0037(6) -0.0144(7)
C29 0.0178(7) 0.0293(8) 0.0229(8) -0.0036(6) 0.0054(6) -0.0105(6)
C30 0.0149(6) 0.0200(7) 0.0179(7) -0.0027(5) 0.0010(5) -0.0084(5)
C31 0.0186(6) 0.0132(6) 0.0191(7) -0.0004(5) -0.0027(5) -0.0069(5)
C32 0.0204(7) 0.0194(7) 0.0264(8) -0.0008(6) -0.0063(6) -0.0069(6)
C33 0.0300(8) 0.0152(7) 0.0294(9) -0.0008(6) -0.0023(6) -0.0106(6)
C34 0.0130(6) 0.0217(7) 0.0236(8) 0.0003(6) 0.0015(5) -0.0039(6)
C35 0.0324(9) 0.0217(8) 0.0387(10) -0.0033(7) 0.0074(8) -0.0078(7)
C36 0.0158(7) 0.0396(10) 0.0355(10) 0.0019(8) -0.0025(6) -0.0079(7)
Na1 0.0180(3) 0.0125(3) 0.0242(3) 0.0002(2) -0.0013(2) -0.0050(2)
Na2 0.0221(3) 0.0186(3) 0.0274(3) -0.0001(2) 0.0002(3) -0.0068(3)
O1 0.0244(6) 0.0246(6) 0.0291(6) 0.0041(5) -0.0071(5) -0.0171(5)
C37 0.0249(8) 0.0397(11) 0.0511(12) -0.0059(9) -0.0073(8) -0.0204(8)
C38 0.0342(11) 0.0358(12) 0.093(2) -0.0114(12) 0.0163(12) -0.0241(10)
C39 0.0495(15) 0.0291(12) 0.0349(13) -0.0026(9) 0.0059(11) -0.0259(11)
C39* 0.0495(15) 0.0291(12) 0.0349(13) -0.0026(9) 0.0059(11) -0.0259(11)
C40 0.0505(12) 0.0296(10) 0.0397(11) 0.0124(8) -0.0194(9) -0.0264(9)
O2 0.0203(5) 0.0273(6) 0.0238(6) 0.0033(5) -0.0017(4) -0.0091(5)
C41 0.0193(7) 0.0337(9) 0.0273(9) -0.0036(7) 0.0007(6) -0.0085(7)
C42 0.0502(12) 0.0512(12) 0.0225(9) 0.0011(8) -0.0031(8) -0.0366(11)
C43 0.0606(14) 0.0253(9) 0.0297(10) 0.0001(7) 0.0024(9) -0.0104(9)
C44 0.0236(8) 0.0371(10) 0.0228(8) 0.0029(7) -0.0014(6) -0.0025(7)
O3 0.0213(8) 0.0260(13) 0.0455(12) -0.0093(10) 0.0080(7) -0.0072(8)
C45 0.0276(11) 0.0280(12) 0.0367(13) 0.0031(9) 0.0024(9) -0.0010(9)
C46 0.0249(12) 0.0456(17) 0.065(2) 0.0012(15) -0.0093(12) 0.0037(11)
C47 0.0257(13) 0.059(3) 0.135(5) -0.050(3) 0.012(2) -0.0117(18)
C48 0.0317(13) 0.0384(18) 0.073(3) -0.0226(16) 0.0143(14) -0.0191(14)
O3* 0.0213(8) 0.0260(13) 0.0455(12) -0.0093(10) 0.0080(7) -0.0072(8)
C45* 0.0276(11) 0.0280(12) 0.0367(13) 0.0031(9) 0.0024(9) -0.0010(9)
C46* 0.0249(12) 0.0456(17) 0.065(2) 0.0012(15) -0.0093(12) 0.0037(11)
C47* 0.0257(13) 0.059(3) 0.135(5) -0.050(3) 0.012(2) -0.0117(18)
C48* 0.0317(13) 0.0384(18) 0.073(3) -0.0226(16) 0.0143(14) -0.0191(14)
O4 0.0281(7) 0.0382(8) 0.0435(8) -0.0180(6) 0.0006(6) -0.0134(6)
C49 0.0250(9) 0.0625(15) 0.0509(13) -0.0292(11) 0.0056(8) -0.0193(10)
C50 0.0263(9) 0.0513(13) 0.0579(14) -0.0249(11) 0.0049(9) -0.0179(9)
C51 0.0277(10) 0.0468(13) 0.0636(15) -0.0237(11) 0.0052(9) -0.0147(9)
C52 0.0353(11) 0.0542(14) 0.0554(14) -0.0287(11) 0.0124(9) -0.0253(10)
O1S 0.0461(10) 0.0617(12) 0.0767(14) -0.0116(10) -0.0104(9) -0.0121(9)
C1S 0.0515(17) 0.067(2) 0.121(3) -0.039(2) 0.0282(18) -0.0176(15)
C2S 0.0626(19) 0.074(2) 0.097(3) -0.035(2) 0.0087(18) -0.0119(17)
C3S 0.0533(15) 0.0375(13) 0.0765(19) -0.0099(12) -0.0175(13) -0.0017(11)
C4S 0.0424(12) 0.0510(14) 0.0477(14) -0.0060(11) -0.0050(10) -0.0058(11)

loop_
_atom_type_symbol
_atom_type_description
_atom_type_scat_dispersion_real
_atom_type_scat_dispersion_imag
_atom_type_scat_source
C C 0.0033 0.0016 'International Tables Vol C Tables 4.2.6.8 and 6.1.1.4'
H H 0.0000 0.0000 'International Tables Vol C Tables 4.2.6.8 and 6.1.1.4'
N N 0.0061 0.0033 'International Tables Vol C Tables 4.2.6.8 and 6.1.1.4'
O O 0.0106 0.0060 'International Tables Vol C Tables 4.2.6.8 and 6.1.1.4'
Na Na 0.0362 0.0249 'International Tables Vol C Tables 4.2.6.8 and 6.1.1.4'
Ca Ca 0.2262 0.3064 'International Tables Vol C Tables 4.2.6.8 and 6.1.1.4'

loop_
_geom_angle_atom_site_label_1
_geom_angle_atom_site_label_2
_geom_angle_atom_site_label_3
_geom_angle
_geom_angle_site_symmetry_1
_geom_angle_site_symmetry_3
N2 Ca1 N1 80.01(4) . .
N2 Ca1 O1 87.19(4) . .
N1 Ca1 O1 118.04(4) . .
N2 Ca1 C7 110.14(5) . 2_676
N1 Ca1 C7 152.84(4) . 2_676
O1 Ca1 C7 88.19(4) . 2_676
N2 Ca1 C6 93.70(4) . 2_676
N1 Ca1 C6 128.81(4) . 2_676
O1 Ca1 C6 112.23(4) . 2_676
C7 Ca1 C6 29.44(4) 2_676 2_676
N2 Ca1 C8 139.69(5) . 2_676
N1 Ca1 C8 137.29(4) . 2_676
O1 Ca1 C8 85.61(4) . 2_676
C7 Ca1 C8 30.11(5) 2_676 2_676
C6 Ca1 C8 53.48(5) 2_676 2_676
N2 Ca1 C5 103.07(4) . 2_676
N1 Ca1 C5 101.52(4) . 2_676
O1 Ca1 C5 140.35(4) . 2_676
C7 Ca1 C5 52.22(4) 2_676 2_676
C6 Ca1 C5 30.27(4) 2_676 2_676
C8 Ca1 C5 61.71(4) 2_676 2_676
N2 Ca1 C1 56.35(4) . .
N1 Ca1 C1 29.06(4) . .
O1 Ca1 C1 125.85(4) . .
C7 Ca1 C1 138.42(4) 2_676 .
C6 Ca1 C1 108.99(4) 2_676 .
C8 Ca1 C1 148.30(4) 2_676 .
C5 Ca1 C1 90.12(4) 2_676 .
N2 Ca1 C2 28.39(4) . .
N1 Ca1 C2 55.31(4) . .
O1 Ca1 C2 110.60(4) . .
C7 Ca1 C2 124.71(4) 2_676 .
C6 Ca1 C2 98.76(4) 2_676 .
C8 Ca1 C2 152.13(4) 2_676 .
C5 Ca1 C2 93.40(4) 2_676 .
C1 Ca1 C2 28.53(4) . .
N2 Ca1 C4 130.23(4) . 2_676
N1 Ca1 C4 96.01(4) . 2_676
O1 Ca1 C4 134.55(4) . 2_676
C7 Ca1 C4 57.86(4) 2_676 2_676
C6 Ca1 C4 50.87(4) 2_676 2_676
C8 Ca1 C4 49.58(4) 2_676 2_676
C5 Ca1 C4 28.60(4) 2_676 2_676
C1 Ca1 C4 98.73(4) . 2_676
C2 Ca1 C4 113.53(4) . 2_676
N2 Ca1 C9 153.20(4) . 2_676
N1 Ca1 C9 109.69(4) . 2_676
O1 Ca1 C9 108.23(4) . 2_676
C7 Ca1 C9 50.71(4) 2_676 2_676
C6 Ca1 C9 60.45(4) 2_676 2_676
C8 Ca1 C9 28.34(4) 2_676 2_676
C5 Ca1 C9 51.18(4) 2_676 2_676
C1 Ca1 C9 122.19(4) . 2_676
C2 Ca1 C9 140.73(4) . 2_676
C4 Ca1 C9 27.24(4) 2_676 2_676
N2 Ca1 C24 121.74(5) . .
N1 Ca1 C24 66.11(4) . .
O1 Ca1 C24 70.90(5) . .
C7 Ca1 C24 121.80(5) 2_676 .
C6 Ca1 C24 144.48(5) 2_676 .
C8 Ca1 C24 92.92(5) 2_676 .
C5 Ca1 C24 128.40(5) 2_676 .
C1 Ca1 C24 94.21(4) . .
C2 Ca1 C24 113.49(4) . .
C4 Ca1 C24 100.34(5) 2_676 .
C9 Ca1 C24 84.57(5) 2_676 .
C13 N1 C1 119.35(12) . .
C13 N1 Ca1 143.78(10) . .
C1 N1 Ca1 96.78(8) . .
C13 N1 Na1 80.29(8) . .
C1 N1 Na1 92.23(8) . .
Ca1 N1 Na1 102.14(5) . .
C25 N2 C2 118.65(12) . .
C25 N2 Ca1 138.65(9) . .
C2 N2 Ca1 100.17(8) . .
C25 N2 Na1 114.67(9) . 2_676
C2 N2 Na1 71.71(7) . 2_676
Ca1 N2 Na1 89.49(4) . 2_676
N1 C1 C5 128.50(12) . .
N1 C1 C2 123.14(12) . .
C5 C1 C2 108.26(12) . .
N1 C1 Na1 58.48(7) . .
C5 C1 Na1 77.91(8) . .
C2 C1 Na1 145.79(9) . .
N1 C1 Ca1 54.16(6) . .
C5 C1 Ca1 147.65(10) . .
C2 C1 Ca1 77.09(8) . .
Na1 C1 Ca1 81.00(4) . .
C3 C2 N2 125.78(12) . .
C3 C2 C1 108.38(12) . .
N2 C2 C1 123.93(12) . .
C3 C2 Na1 74.27(8) . 2_676
N2 C2 Na1 75.92(7) . 2_676
C1 C2 Na1 109.37(9) . 2_676
C3 C2 Ca1 151.65(10) . .
N2 C2 Ca1 51.44(7) . .
C1 C2 Ca1 74.39(8) . .
Na1 C2 Ca1 78.24(4) 2_676 .
C2 C3 C4 106.85(12) . .
C2 C3 C12 135.35(13) . .
C4 C3 C12 117.64(13) . .
C2 C3 Na1 73.18(8) . 2_676
C4 C3 Na1 106.97(9) . 2_676
C12 C3 Na1 89.89(9) . 2_676
C9 C4 C3 124.51(13) . .
C9 C4 C5 125.47(13) . .
C3 C4 C5 110.00(12) . .
C9 C4 Ca1 78.66(8) . 2_676
C3 C4 Ca1 123.11(9) . 2_676
C5 C4 Ca1 70.18(8) . 2_676
C1 C5 C4 106.39(12) . .
C1 C5 C6 136.56(13) . .
C4 C5 C6 116.69(13) . .
C1 C5 Ca1 121.97(9) . 2_676
C4 C5 Ca1 81.22(8) . 2_676
C6 C5 Ca1 72.12(8) . 2_676
C1 C5 Na1 73.99(8) . .
C4 C5 Na1 149.63(10) . .
C6 C5 Na1 71.77(8) . .
Ca1 C5 Na1 73.78(4) 2_676 .
C7 C6 C5 117.94(13) . .
C7 C6 H6A 121.0 . .
C5 C6 H6A 121.0 . .
C6 C7 C8 123.80(13) . .
C6 C7 H7A 118.1 . .
C8 C7 H7A 118.1 . .
C7 C8 C9 119.50(13) . .
C7 C8 H8A 120.3 . .
C9 C8 H8A 120.3 . .
C4 C9 C10 116.28(13) . .
C4 C9 C8 115.42(13) . .
C10 C9 C8 128.28(14) . .
C4 C9 Ca1 74.09(8) . 2_676
C10 C9 Ca1 128.79(10) . 2_676
C8 C9 Ca1 65.81(8) . 2_676
C4 C9 Na2 92.87(9) . .
C10 C9 Na2 55.63(8) . .
C8 C9 Na2 122.94(10) . .
Ca1 C9 Na2 166.89(6) 2_676 .
C9 C10 C11 119.71(14) . .
C9 C10 H10A 120.1 . .
C11 C10 H10A 120.1 . .
C12 C11 C10 123.52(14) . .
C12 C11 H11A 118.2 . .
C10 C11 H11A 118.2 . .
C11 C12 C3 118.03(13) . .
C11 C12 H12A 121.0 . .
C3 C12 H12A 121.0 . .
N1 C13 C14 126.49(13) . .
N1 C13 C18 117.61(13) . .
C14 C13 C18 115.89(13) . .
N1 C13 Na1 68.44(7) . .
C14 C13 Na1 118.44(10) . .
C18 C13 Na1 84.07(9) . .
C15 C14 C13 119.38(15) . .
C15 C14 C19 117.69(14) . .
C13 C14 C19 122.05(13) . .
C16 C15 C14 122.60(15) . .
C16 C15 H15A 118.7 . .
C14 C15 H15A 118.7 . .
C15 C16 C17 117.88(14) . .
C15 C16 H16A 121.1 . .
C17 C16 H16A 121.1 . .
C16 C17 C18 121.81(16) . .
C16 C17 H17A 119.1 . .
C18 C17 H17A 119.1 . .
C17 C18 C13 120.03(15) . .
C17 C18 C22 121.16(14) . .
C13 C18 C22 118.74(13) . .
C17 C18 Na1 112.27(10) . .
C13 C18 Na1 65.99(8) . .
C22 C18 Na1 93.22(9) . .
C14 C19 C21 114.88(13) . .
C14 C19 C20 107.83(14) . .
C21 C19 C20 109.41(14) . .
C14 C19 H19A 108.2 . .
C21 C19 H19A 108.2 . .
C20 C19 H19A 108.2 . .
C19 C20 H20A 109.5 . .
C19 C20 H20B 109.5 . .
H20A C20 H20B 109.5 . .
C19 C20 H20C 109.5 . .
H20A C20 H20C 109.5 . .
H20B C20 H20C 109.5 . .
C19 C21 H21A 109.5 . .
C19 C21 H21B 109.5 . .
H21A C21 H21B 109.5 . .
C19 C21 H21C 109.5 . .
H21A C21 H21C 109.5 . .
H21B C21 H21C 109.5 . .
C18 C22 C23 114.30(14) . .
C18 C22 C24 109.74(14) . .
C23 C22 C24 108.12(14) . .
C18 C22 H22A 108.2 . .
C23 C22 H22A 108.2 . .
C24 C22 H22A 108.2 . .
C22 C23 H23A 109.5 . .
C22 C23 H23B 109.5 . .
H23A C23 H23B 109.5 . .
C22 C23 H23C 109.5 . .
H23A C23 H23C 109.5 . .
H23B C23 H23C 109.5 . .
C22 C24 Ca1 86.69(9) . .
C22 C24 H24A 109.5 . .
Ca1 C24 H24A 51.6 . .
C22 C24 H24B 109.5 . .
Ca1 C24 H24B 159.6 . .
H24A C24 H24B 109.5 . .
C22 C24 H24C 109.5 . .
Ca1 C24 H24C 75.0 . .
H24A C24 H24C 109.5 . .
H24B C24 H24C 109.5 . .
N2 C25 C30 119.56(13) . .
N2 C25 C26 123.82(13) . .
C30 C25 C26 116.54(13) . .
C27 C26 C25 120.04(14) . .
C27 C26 C31 118.06(13) . .
C25 C26 C31 121.69(13) . .
C28 C27 C26 122.64(15) . .
C28 C27 H27A 118.7 . .
C26 C27 H27A 118.7 . .
C27 C28 C29 117.96(15) . .
C27 C28 H28A 121.0 . .
C29 C28 H28A 121.0 . .
C28 C29 C30 121.70(15) . .
C28 C29 H29A 119.2 . .
C30 C29 H29A 119.2 . .
C29 C30 C25 121.00(14) . .
C29 C30 C34 118.48(13) . .
C25 C30 C34 120.42(13) . .
C26 C31 C32 111.97(13) . .
C26 C31 C33 110.91(12) . .
C32 C31 C33 109.84(13) . .
C26 C31 H31A 108.0 . .
C32 C31 H31A 108.0 . .
C33 C31 H31A 108.0 . .
C31 C32 H32A 109.5 . .
C31 C32 H32B 109.5 . .
H32A C32 H32B 109.5 . .
C31 C32 H32C 109.5 . .
H32A C32 H32C 109.5 . .
H32B C32 H32C 109.5 . .
C31 C33 H33A 109.5 . .
C31 C33 H33B 109.5 . .
H33A C33 H33B 109.5 . .
C31 C33 H33C 109.5 . .
H33A C33 H33C 109.5 . .
H33B C33 H33C 109.5 . .
C30 C34 C36 113.75(14) . .
C30 C34 C35 109.87(14) . .
C36 C34 C35 110.50(14) . .
C30 C34 H34A 107.5 . .
C36 C34 H34A 107.5 . .
C35 C34 H34A 107.5 . .
C34 C35 Na1 83.60(9) . 2_676
C34 C35 H35A 109.5 . .
Na1 C35 H35A 44.9 2_676 .
C34 C35 H35B 109.5 . .
Na1 C35 H35B 154.4 2_676 .
H35A C35 H35B 109.5 . .
C34 C35 H35C 109.5 . .
Na1 C35 H35C 85.3 2_676 .
H35A C35 H35C 109.5 . .
H35B C35 H35C 109.5 . .
C34 C36 H36A 109.5 . .
C34 C36 H36B 109.5 . .
H36A C36 H36B 109.5 . .
C34 C36 H36C 109.5 . .
H36A C36 H36C 109.5 . .
H36B C36 H36C 109.5 . .
N1 Na1 C2 117.05(5) . 2_676
N1 Na1 C3 111.56(5) . 2_676
C2 Na1 C3 32.55(5) 2_676 2_676
N1 Na1 N2 137.47(5) . 2_676
C2 Na1 N2 32.37(4) 2_676 2_676
C3 Na1 N2 59.26(4) 2_676 2_676
N1 Na1 C13 31.27(4) . .
C2 Na1 C13 148.03(5) 2_676 .
C3 Na1 C13 132.50(5) 2_676 .
N2 Na1 C13 160.95(5) 2_676 .
N1 Na1 C18 53.12(4) . .
C2 Na1 C18 146.68(5) 2_676 .
C3 Na1 C18 115.86(5) 2_676 .
N2 Na1 C18 168.63(5) 2_676 .
C13 Na1 C18 29.95(4) . .
N1 Na1 C1 29.29(4) . .
C2 Na1 C1 103.00(5) 2_676 .
C3 Na1 C1 114.59(5) 2_676 .
N2 Na1 C1 111.75(4) 2_676 .
C13 Na1 C1 51.63(4) . .
C18 Na1 C1 79.57(4) . .
N1 Na1 C12 120.96(5) . 2_676
C2 Na1 C12 57.66(5) 2_676 2_676
C3 Na1 C12 29.62(4) 2_676 2_676
N2 Na1 C12 73.23(4) 2_676 2_676
C13 Na1 C12 124.75(5) . 2_676
C18 Na1 C12 97.80(5) . 2_676
C1 Na1 C12 137.55(4) . 2_676
N1 Na1 C5 55.46(4) . .
C2 Na1 C5 99.45(5) 2_676 .
C3 Na1 C5 124.61(5) 2_676 .
N2 Na1 C5 93.64(4) 2_676 .
C13 Na1 C5 67.38(4) . .
C18 Na1 C5 97.29(4) . .
C1 Na1 C5 28.10(4) . .
C12 Na1 C5 154.16(4) 2_676 .
N1 Na1 C35 133.31(5) . 2_676
C2 Na1 C35 109.28(5) 2_676 2_676
C3 Na1 C35 110.31(5) 2_676 2_676
N2 Na1 C35 82.65(5) 2_676 2_676
C13 Na1 C35 102.69(5) . 2_676
C18 Na1 C35 90.20(5) . 2_676
C1 Na1 C35 133.93(5) . 2_676
C12 Na1 C35 88.11(5) 2_676 2_676
C5 Na1 C35 112.69(5) . 2_676
N1 Na1 Ca1 100.73(3) . 2_676
C2 Na1 Ca1 56.30(4) 2_676 2_676
C3 Na1 Ca1 88.66(4) 2_676 2_676
N2 Na1 Ca1 42.47(3) 2_676 2_676
C13 Na1 Ca1 118.56(4) . 2_676
C18 Na1 Ca1 148.41(4) . 2_676
C1 Na1 Ca1 71.83(3) . 2_676
C12 Na1 Ca1 112.27(3) 2_676 2_676
C5 Na1 Ca1 51.18(3) . 2_676
C35 Na1 Ca1 99.94(4) 2_676 2_676
N1 Na1 Ca1 37.93(3) . .
C2 Na1 Ca1 83.55(3) 2_676 .
C3 Na1 Ca1 73.75(3) 2_676 .
N2 Na1 Ca1 113.04(3) 2_676 .
C13 Na1 Ca1 65.25(3) . .
C18 Na1 Ca1 72.97(3) . .
C1 Na1 Ca1 49.53(3) . .
C12 Na1 Ca1 88.87(3) 2_676 .
C5 Na1 Ca1 75.70(3) . .
C35 Na1 Ca1 162.33(4) 2_676 .
Ca1 Na1 Ca1 97.310(16) 2_676 .
O3* Na2 O2 109.8(2) . .
O2 Na2 O3 98.49(7) . .
O3* Na2 O4 88.5(3) . .
O2 Na2 O4 83.45(5) . .
O3 Na2 O4 92.43(8) . .
O3* Na2 C9 101.7(2) . .
O2 Na2 C9 145.46(5) . .
O3 Na2 C9 111.10(7) . .
O4 Na2 C9 111.72(5) . .
C37 O1 C40 106.96(14) . .
C37 O1 Ca1 134.12(11) . .
C40 O1 Ca1 118.88(10) . .
O1 C37 C38 105.37(18) . .
O1 C37 H37A 110.7 . .
C38 C37 H37A 110.7 . .
O1 C37 H37B 110.7 . .
C38 C37 H37B 110.7 . .
H37A C37 H37B 108.8 . .
C39* C38 C37 96.4(3) . .
C37 C38 C39 105.14(16) . .
C37 C38 H38A 110.7 . .
C39 C38 H38A 110.7 . .
C37 C38 H38B 110.7 . .
C39 C38 H38B 110.7 . .
H38A C38 H38B 108.8 . .
C39* C38 H38C 112.5 . .
C37 C38 H38C 112.5 . .
C39* C38 H38D 112.5 . .
C37 C38 H38D 112.5 . .
H38C C38 H38D 110.0 . .
C40 C39 C38 101.02(19) . .
C40 C39 H39A 111.6 . .
C38 C39 H39A 111.6 . .
C40 C39 H39B 111.6 . .
C38 C39 H39B 111.6 . .
H39A C39 H39B 109.4 . .
C38 C39* C40 107.4(5) . .
C38 C39* H39C 110.2 . .
C40 C39* H39C 110.2 . .
C38 C39* H39D 110.2 . .
C40 C39* H39D 110.2 . .
H39C C39* H39D 108.5 . .
O1 C40 C39 106.29(19) . .
O1 C40 C39* 102.8(4) . .
O1 C40 H40A 110.5 . .
C39 C40 H40A 110.5 . .
O1 C40 H40B 110.5 . .
C39 C40 H40B 110.5 . .
H40A C40 H40B 108.7 . .
O1 C40 H40C 111.2 . .
C39* C40 H40C 111.2 . .
O1 C40 H40D 111.2 . .
C39* C40 H40D 111.2 . .
H40C C40 H40D 109.1 . .
C41 O2 C44 105.96(13) . .
C41 O2 Na2 133.01(10) . .
C44 O2 Na2 120.99(10) . .
O2 C41 C42 106.00(15) . .
O2 C41 H41A 110.5 . .
C42 C41 H41A 110.5 . .
O2 C41 H41B 110.5 . .
C42 C41 H41B 110.5 . .
H41A C41 H41B 108.7 . .
C43 C42 C41 104.47(15) . .
C43 C42 H42A 110.9 . .
C41 C42 H42A 110.9 . .
C43 C42 H42B 110.9 . .
C41 C42 H42B 110.9 . .
H42A C42 H42B 108.9 . .
C44 C43 C42 103.41(16) . .
C44 C43 H43A 111.1 . .
C42 C43 H43A 111.1 . .
C44 C43 H43B 111.1 . .
C42 C43 H43B 111.1 . .
H43A C43 H43B 109.0 . .
O2 C44 C43 104.12(16) . .
O2 C44 H44A 110.9 . .
C43 C44 H44A 110.9 . .
O2 C44 H44B 110.9 . .
C43 C44 H44B 110.9 . .
H44A C44 H44B 109.0 . .
C45 O3 C48 108.6(2) . .
C45 O3 Na2 135.00(16) . .
C48 O3 Na2 116.35(17) . .
O3 C45 C46 106.1(2) . .
O3 C45 H45A 110.5 . .
C46 C45 H45A 110.5 . .
O3 C45 H45B 110.5 . .
C46 C45 H45B 110.5 . .
H45A C45 H45B 108.7 . .
C47 C46 C45 105.5(3) . .
C47 C46 H46A 110.6 . .
C45 C46 H46A 110.6 . .
C47 C46 H46B 110.6 . .
C45 C46 H46B 110.6 . .
H46A C46 H46B 108.8 . .
C46 C47 C48 105.5(3) . .
C46 C47 H47A 110.6 . .
C48 C47 H47A 110.6 . .
C46 C47 H47B 110.6 . .
C48 C47 H47B 110.6 . .
H47A C47 H47B 108.8 . .
O3 C48 C47 106.2(3) . .
O3 C48 H48A 110.5 . .
C47 C48 H48A 110.5 . .
O3 C48 H48B 110.5 . .
C47 C48 H48B 110.5 . .
H48A C48 H48B 108.7 . .
C45* O3* C48* 107.5(8) . .
C45* O3* Na2 126.9(6) . .
C48* O3* Na2 118.6(6) . .
O3* C45* C46* 108.9(7) . .
O3* C45* H45C 109.9 . .
C46* C45* H45C 109.9 . .
O3* C45* H45D 109.9 . .
C46* C45* H45D 109.9 . .
H45C C45* H45D 108.3 . .
C47* C46* C45* 100.4(7) . .
C47* C46* H46C 111.7 . .
C45* C46* H46C 111.7 . .
C47* C46* H46D 111.7 . .
C45* C46* H46D 111.7 . .
H46C C46* H46D 109.5 . .
C48* C47* C46* 102.5(9) . .
C48* C47* H47C 111.3 . .
C46* C47* H47C 111.3 . .
C48* C47* H47D 111.3 . .
C46* C47* H47D 111.3 . .
H47C C47* H47D 109.2 . .
O3* C48* C47* 104.0(9) . .
O3* C48* H48C 110.9 . .
C47* C48* H48C 110.9 . .
O3* C48* H48D 110.9 . .
C47* C48* H48D 110.9 . .
H48C C48* H48D 109.0 . .
C49 O4 C52 108.81(15) . .
C49 O4 Na2 123.94(13) . .
C52 O4 Na2 117.06(12) . .
O4 C49 C50 106.89(16) . .
O4 C49 H49A 110.3 . .
C50 C49 H49A 110.3 . .
O4 C49 H49B 110.3 . .
C50 C49 H49B 110.3 . .
H49A C49 H49B 108.6 . .
C51 C50 C49 102.42(17) . .
C51 C50 H50A 111.3 . .
C49 C50 H50A 111.3 . .
C51 C50 H50B 111.3 . .
C49 C50 H50B 111.3 . .
H50A C50 H50B 109.2 . .
C52 C51 C50 101.63(18) . .
C52 C51 H51A 111.4 . .
C50 C51 H51A 111.4 . .
C52 C51 H51B 111.4 . .
C50 C51 H51B 111.4 . .
H51A C51 H51B 109.3 . .
O4 C52 C51 106.05(17) . .
O4 C52 H52A 110.5 . .
C51 C52 H52A 110.5 . .
O4 C52 H52B 110.5 . .
C51 C52 H52B 110.5 . .
H52A C52 H52B 108.7 . .
C4S O1S C1S 104.7(2) . .
O1S C1S C2S 106.3(3) . .
O1S C1S H1SA 110.5 . .
C2S C1S H1SA 110.5 . .
O1S C1S H1SB 110.5 . .
C2S C1S H1SB 110.5 . .
H1SA C1S H1SB 108.7 . .
C1S C2S C3S 104.6(3) . .
C1S C2S H2SA 110.8 . .
C3S C2S H2SA 110.8 . .
C1S C2S H2SB 110.8 . .
C3S C2S H2SB 110.8 . .
H2SA C2S H2SB 108.9 . .
C2S C3S C4S 104.0(2) . .
C2S C3S H3SA 111.0 . .
C4S C3S H3SA 111.0 . .
C2S C3S H3SB 111.0 . .
C4S C3S H3SB 111.0 . .
H3SA C3S H3SB 109.0 . .
O1S C4S C3S 107.9(2) . .
O1S C4S H4SA 110.1 . .
C3S C4S H4SA 110.1 . .
O1S C4S H4SB 110.1 . .
C3S C4S H4SB 110.1 . .
H4SA C4S H4SB 108.4 . .

loop_
_geom_bond_atom_site_label_1
_geom_bond_atom_site_label_2
_geom_bond_distance
_geom_bond_site_symmetry_2
Ca1 N2 2.3392(13) .
Ca1 N1 2.3751(12) .
Ca1 O1 2.3775(11) .
Ca1 C7 2.7037(15) 2_676
Ca1 C6 2.7392(15) 2_676
Ca1 C8 2.7538(15) 2_676
Ca1 C5 2.8112(14) 2_676
Ca1 C1 2.9093(14) .
Ca1 C2 2.9443(15) .
Ca1 C4 2.9532(14) 2_676
Ca1 C9 3.0109(15) 2_676
Ca1 C24 3.1595(18) .
N1 C13 1.3841(17) .
N1 C1 1.4230(18) .
N1 Na1 2.4798(13) .
N2 C25 1.3901(18) .
N2 C2 1.4221(17) .
N2 Na1 2.5765(13) 2_676
C1 C5 1.4243(19) .
C1 C2 1.4425(19) .
C1 Na1 2.9068(15) .
C2 C3 1.418(2) .
C2 Na1 2.5221(15) 2_676
C3 C4 1.4230(18) .
C3 C12 1.441(2) .
C3 Na1 2.5363(15) 2_676
C4 C9 1.406(2) .
C4 C5 1.430(2) .
C5 C6 1.4510(18) .
C5 Na1 2.9570(16) .
C6 C7 1.384(2) .
C6 H6A 0.9500 .
C7 C8 1.418(2) .
C7 H7A 0.9500 .
C8 C9 1.433(2) .
C8 H8A 0.9500 .
C9 C10 1.419(2) .
C9 Na2 3.1080(16) .
C10 C11 1.424(2) .
C10 H10A 0.9500 .
C11 C12 1.378(2) .
C11 H11A 0.9500 .
C12 H12A 0.9500 .
C13 C14 1.431(2) .
C13 C18 1.436(2) .
C13 Na1 2.6282(15) .
C14 C15 1.392(2) .
C14 C19 1.516(2) .
C15 C16 1.379(3) .
C15 H15A 0.9500 .
C16 C17 1.385(2) .
C16 H16A 0.9500 .
C17 C18 1.390(2) .
C17 H17A 0.9500 .
C18 C22 1.512(2) .
C18 Na1 2.8618(16) .
C19 C21 1.522(2) .
C19 C20 1.531(2) .
C19 H19A 1.0000 .
C20 H20A 0.9800 .
C20 H20B 0.9800 .
C20 H20C 0.9800 .
C21 H21A 0.9800 .
C21 H21B 0.9800 .
C21 H21C 0.9800 .
C22 C23 1.522(2) .
C22 C24 1.527(2) .
C22 H22A 1.0000 .
C23 H23A 0.9800 .
C23 H23B 0.9800 .
C23 H23C 0.9800 .
C24 H24A 0.9800 .
C24 H24B 0.9800 .
C24 H24C 0.9800 .
C25 C30 1.4233(19) .
C25 C26 1.424(2) .
C26 C27 1.390(2) .
C26 C31 1.513(2) .
C27 C28 1.378(2) .
C27 H27A 0.9500 .
C28 C29 1.383(2) .
C28 H28A 0.9500 .
C29 C30 1.388(2) .
C29 H29A 0.9500 .
C30 C34 1.513(2) .
C31 C32 1.530(2) .
C31 C33 1.533(2) .
C31 H31A 1.0000 .
C32 H32A 0.9800 .
C32 H32B 0.9800 .
C32 H32C 0.9800 .
C33 H33A 0.9800 .
C33 H33B 0.9800 .
C33 H33C 0.9800 .
C34 C36 1.522(2) .
C34 C35 1.529(3) .
C34 H34A 1.0000 .
C35 Na1 3.013(2) 2_676
C35 H35A 0.9800 .
C35 H35B 0.9800 .
C35 H35C 0.9800 .
C36 H36A 0.9800 .
C36 H36B 0.9800 .
C36 H36C 0.9800 .
Na2 O3* 2.240(8) .
Na2 O2 2.2802(13) .
Na2 O3 2.310(2) .
Na2 O4 2.4030(15) .
O1 C37 1.430(2) .
O1 C40 1.449(2) .
C37 C38 1.525(3) .
C37 H37A 0.9900 .
C37 H37B 0.9900 .
C38 C39* 1.423(9) .
C38 C39 1.588(4) .
C38 H38A 0.9900 .
C38 H38B 0.9900 .
C38 H38C 0.9900 .
C38 H38D 0.9900 .
C39 C40 1.459(3) .
C39 H39A 0.9900 .
C39 H39B 0.9900 .
C39* C40 1.497(8) .
C39* H39C 0.9900 .
C39* H39D 0.9900 .
C40 H40A 0.9900 .
C40 H40B 0.9900 .
C40 H40C 0.9900 .
C40 H40D 0.9900 .
O2 C41 1.4261(19) .
O2 C44 1.429(2) .
C41 C42 1.522(3) .
C41 H41A 0.9900 .
C41 H41B 0.9900 .
C42 C43 1.524(3) .
C42 H42A 0.9900 .
C42 H42B 0.9900 .
C43 C44 1.504(3) .
C43 H43A 0.9900 .
C43 H43B 0.9900 .
C44 H44A 0.9900 .
C44 H44B 0.9900 .
O3 C45 1.427(3) .
O3 C48 1.447(3) .
C45 C46 1.485(4) .
C45 H45A 0.9900 .
C45 H45B 0.9900 .
C46 C47 1.432(6) .
C46 H46A 0.9900 .
C46 H46B 0.9900 .
C47 C48 1.479(5) .
C47 H47A 0.9900 .
C47 H47B 0.9900 .
C48 H48A 0.9900 .
C48 H48B 0.9900 .
O3* C45* 1.393(10) .
O3* C48* 1.431(10) .
C45* C46* 1.543(11) .
C45* H45C 0.9900 .
C45* H45D 0.9900 .
C46* C47* 1.512(15) .
C46* H46C 0.9900 .
C46* H46D 0.9900 .
C47* C48* 1.488(13) .
C47* H47C 0.9900 .
C47* H47D 0.9900 .
C48* H48C 0.9900 .
C48* H48D 0.9900 .
O4 C49 1.422(2) .
O4 C52 1.435(2) .
C49 C50 1.524(3) .
C49 H49A 0.9900 .
C49 H49B 0.9900 .
C50 C51 1.519(3) .
C50 H50A 0.9900 .
C50 H50B 0.9900 .
C51 C52 1.488(3) .
C51 H51A 0.9900 .
C51 H51B 0.9900 .
C52 H52A 0.9900 .
C52 H52B 0.9900 .
O1S C4S 1.408(3) .
O1S C1S 1.417(4) .
C1S C2S 1.493(5) .
C1S H1SA 0.9900 .
C1S H1SB 0.9900 .
C2S C3S 1.494(4) .
C2S H2SA 0.9900 .
C2S H2SB 0.9900 .
C3S C4S 1.499(4) .
C3S H3SA 0.9900 .
C3S H3SB 0.9900 .
C4S H4SA 0.9900 .
C4S H4SB 0.9900 .
